data_3000398
loop_
_publ_author_name
'Vinci, Doriana'
'Chateigner, Daniel'

_journal_name_full 'Personal communication to COD'
_journal_year 2022
_chemical_formula_moiety 'C14 H14 Cl2 N2 O2 Pt1'
_chemical_formula_sum 'C14 H14 Cl2 N2 O2 Pt'
_chemical_formula_weight 508.27
_space_group_IT_number 2
_space_group_name_Hall '-P 1'
_space_group_name_H-M_alt 'P -1'
_symmetry_cell_setting triclinic
_symmetry_space_group_name_H-M 'P -1'
_atom_sites_solution_hydrogens difmap
_atom_sites_solution_primary other
_cell_angle_alpha 102.7930(10)
_cell_angle_beta 91.3040(10)
_cell_angle_gamma 100.9140(10)
_cell_formula_units_Z 1
_cell_length_a 4.18810(10)
_cell_length_b 9.4591(2)
_cell_length_c 10.1852(2)
_cell_measurement_reflns_used 0
_cell_measurement_temperature 293
_cell_measurement_theta_max 0
_cell_measurement_theta_min 0
_cell_volume 385.478(15)
_computing_cell_refinement 'USER DEFINED CELL REFINEMENT'
_computing_data_collection 'USER DEFINED DATA COLLECTION'
_computing_data_reduction 'USER DEFINED DATA REDUCTION'
_computing_molecular_graphics 'CAMERON (Watkin et al., 1996)'
_computing_publication_material 'CRYSTALS (Betteridge et al., 2003)'
_computing_structure_refinement 'CRYSTALS (Betteridge et al., 2003)'
_computing_structure_solution 'Superflip (Palatinus & Chapuis, 2007)'
_diffrn_ambient_temperature 293
_diffrn_measured_fraction_theta_full 0.996
_diffrn_measured_fraction_theta_max 0.940
_diffrn_measurement_device Serial
_diffrn_measurement_method \w/2\q
_diffrn_radiation_monochromator graphite
_diffrn_radiation_type 'Mo K\a'
_diffrn_radiation_wavelength 0.71073
_diffrn_reflns_av_R_equivalents 0.032
_diffrn_reflns_limit_h_max 7
_diffrn_reflns_limit_h_min -6
_diffrn_reflns_limit_k_max 16
_diffrn_reflns_limit_k_min -16
_diffrn_reflns_limit_l_max 18
_diffrn_reflns_limit_l_min -16
_diffrn_reflns_number 17097
_diffrn_reflns_theta_full 35.496
_diffrn_reflns_theta_max 39.883
_diffrn_reflns_theta_min 2.055
_diffrn_standards_interval_count .
_diffrn_standards_interval_time .
_diffrn_standards_number 0
_exptl_absorpt_coefficient_mu 9.451
_exptl_absorpt_correction_type multi-scan
_exptl_absorpt_process_details 'DENZO/SCALEPACK (Otwinowski & Minor, 1997)'
_exptl_crystal_colour orange
_exptl_crystal_density_diffrn 2.189
_exptl_crystal_density_method 'not measured'
_exptl_crystal_description prism
_exptl_crystal_F_000 240
_exptl_crystal_size_mid 70.000
_exptl_crystal_size_min 60.000
_refine_diff_density_max 0.61
_refine_diff_density_min -0.52
_refine_ls_abs_structure_details 'Flack (1983), 0 Friedel-pairs'
_refine_ls_abs_structure_Flack 0.41(3)
_refine_ls_extinction_method None
_refine_ls_goodness_of_fit_ref 1.0937
_refine_ls_hydrogen_treatment constr
_refine_ls_matrix_type full
_refine_ls_number_parameters 107
_refine_ls_number_reflns 3134
_refine_ls_number_restraints 16
_refine_ls_R_factor_all 0.0437
_refine_ls_R_factor_gt 0.0276
_refine_ls_shift/su_max 0.0006210
_refine_ls_shift/su_mean 0.0000178
_refine_ls_structure_factor_coef F
_refine_ls_weighting_scheme calc
_refine_ls_wR_factor_all 0.0341
_refine_ls_wR_factor_gt 0.0226
_refine_ls_wR_factor_ref 0.0213
_reflns_limit_h_max 7
_reflns_limit_h_min -7
_reflns_limit_k_max 16
_reflns_limit_k_min -16
_reflns_limit_l_max 18
_reflns_limit_l_min 0
_reflns_number_gt 3466
_reflns_number_total 4472
_reflns_threshold_expression I>2.0\s(I)
_cod_data_source_file Fo.cif
_cod_data_source_block Pt
_cod_depositor_comments
;Releasing structure 3000398 into public domain as personal
 communication to COD.
;
_cod_database_code 3000398
_cod_database_fobs_code 3000398

loop_
_symmetry_equiv_pos_as_xyz
x,y,z
-x,-y,-z

loop_
_atom_site_label
_atom_site_type_symbol
_atom_site_fract_x
_atom_site_fract_y
_atom_site_fract_z
_atom_site_U_iso_or_equiv
_atom_site_occupancy
_atom_site_adp_type
_atom_site_refinement_flags_posn
_atom_site_refinement_flags_adp
_atom_site_refinement_flags_occupancy
_atom_site_disorder_assembly
_atom_site_disorder_group
_atom_site_attached_hydrogens
Cl1 Cl 0.4874(2) 1.17763(7) 0.19493(6) 0.0550 1.0000 Uani . . . . . .
O1 O 0.669(9) 0.6672(8) 0.0157(19) 0.0731 0.60(7) Uani D . P . . .
O2 O 0.812(11) 0.687(3) -0.0020(8) 0.0598 0.40(7) Uani D . P . . .
N1 N 0.7347(5) 0.9066(2) 0.1212(2) 0.0443 1.0000 Uani . . . . . .
C1 C 0.8032(6) 0.7799(3) 0.1157(2) 0.0426 1.0000 Uani D . . . . .
C2 C 0.9654(6) 0.7386(3) 0.2280(2) 0.0402 1.0000 Uani . . . . . .
C3 C 0.9921(8) 0.5922(3) 0.2159(3) 0.0523 1.0000 Uani . . . . . .
C4 C 1.1403(9) 0.5511(3) 0.3202(3) 0.0620 1.0000 Uani . . . . . .
C5 C 1.2598(8) 0.6541(4) 0.4367(3) 0.0595 1.0000 Uani . . . . . .
C6 C 1.2382(8) 0.8006(4) 0.4493(3) 0.0571 1.0000 Uani . . . . . .
C7 C 1.0896(7) 0.8427(3) 0.3451(3) 0.0492 1.0000 Uani . . . . . .
Pt1 Pt 0.5000 1.0000 0.0000 0.0356 1.0000 Uani S . . . . .
H31 H 0.9061 0.5208 0.1379 0.0633 1.0000 Uiso R . . . . .
H41 H 1.1503 0.4513 0.3121 0.0743 1.0000 Uiso R . . . . .
H51 H 1.3542 0.6248 0.5068 0.0720 1.0000 Uiso R . . . . .
H61 H 1.3271 0.8724 0.5275 0.0681 1.0000 Uiso R . . . . .
H71 H 1.0811 0.9436 0.3531 0.0589 1.0000 Uiso R . . . . .
H11 H 0.8254 0.9700 0.1925 0.0542 1.0000 Uiso R . . . . .
H12 H 0.5643 0.6933 -0.0408 0.1209 0.5960 Uiso R . . . . .
H21 H 0.7889 0.7247 -0.0661 0.0821 0.4040 Uiso R . . . . .

loop_
_atom_site_aniso_label
_atom_site_aniso_U_11
_atom_site_aniso_U_22
_atom_site_aniso_U_33
_atom_site_aniso_U_23
_atom_site_aniso_U_13
_atom_site_aniso_U_12
Cl1 0.0794(4) 0.0499(3) 0.0350(2) -0.0015(2) -0.0079(2) 0.0254(3)
O1 0.116(11) 0.042(2) 0.052(4) 0.0037(19) -0.026(5) 0.006(3)
O2 0.109(13) 0.041(5) 0.034(3) 0.003(2) -0.004(4) 0.032(6)
N1 0.0539(11) 0.0412(9) 0.0361(8) 0.0027(7) -0.0073(8) 0.0141(8)
C1 0.0507(12) 0.0380(10) 0.0377(10) 0.0076(8) 0.0002(8) 0.0071(9)
C2 0.0463(11) 0.0382(10) 0.037(1) 0.0107(8) 0.0050(8) 0.0093(8)
C3 0.0715(17) 0.0392(11) 0.0477(12) 0.0091(9) 0.0022(11) 0.0156(11)
C4 0.083(2) 0.0492(14) 0.0635(17) 0.0207(13) 0.0042(15) 0.0285(14)
C5 0.0694(18) 0.0634(17) 0.0550(15) 0.0248(13) -0.0007(13) 0.0237(14)
C6 0.0687(17) 0.0559(15) 0.0467(13) 0.0118(11) -0.0099(12) 0.0138(13)
C7 0.0637(15) 0.0410(11) 0.0433(11) 0.0081(9) -0.0053(10) 0.0142(10)
Pt1 0.03862(6) 0.03513(6) 0.03130(5) 0.00360(4) -0.00222(4) 0.00815(4)

loop_
_atom_type_symbol
_atom_type_scat_dispersion_real
_atom_type_scat_dispersion_imag
_atom_type_scat_Cromer_Mann_a1
_atom_type_scat_Cromer_Mann_b1
_atom_type_scat_Cromer_Mann_a2
_atom_type_scat_Cromer_Mann_b2
_atom_type_scat_Cromer_Mann_a3
_atom_type_scat_Cromer_Mann_b3
_atom_type_scat_Cromer_Mann_a4
_atom_type_scat_Cromer_Mann_b4
_atom_type_scat_Cromer_Mann_c
_atom_type_scat_source
N 0.0061 0.0033 12.2126 0.0057 3.1322 9.8933 2.0125 28.9975 1.1663 0.5826 -11.5290 'International Tables Vol C 4.2.6.8 and 6.1.1.4'
H 0.0000 0.0000 0.4930 10.5109 0.3229 26.1257 0.1402 3.1424 0.0408 57.7998 0.0030 'International Tables Vol C 4.2.6.8 and 6.1.1.4'
O 0.0106 0.0060 3.0485 13.2771 2.2868 5.7011 1.5463 0.3239 0.8670 32.9089 0.2508 'International Tables Vol C 4.2.6.8 and 6.1.1.4'
Cl 0.1484 0.1585 11.4604 0.0104 7.1964 1.1662 6.2556 18.5194 1.6455 47.7784 -9.5574 'International Tables Vol C 4.2.6.8 and 6.1.1.4'
Pt -1.7033 8.3905 27.0059 1.5129 17.7639 8.8117 15.7131 0.4246 5.7837 38.6103 11.6883 'International Tables Vol C 4.2.6.8 and 6.1.1.4'
C 0.0033 0.0016 2.3100 20.8439 1.0200 10.2075 1.5886 0.5687 0.8650 51.6512 0.2156 'International Tables Vol C 4.2.6.8 and 6.1.1.4'

loop_
_geom_angle_atom_site_label_1
_geom_angle_site_symmetry_1
_geom_angle_atom_site_label_2
_geom_angle_site_symmetry_2
_geom_angle_atom_site_label_3
_geom_angle_site_symmetry_3
_geom_angle
_geom_angle_publ_flag
C1 . O1 . H12 . 112.1 no
C1 . O2 . H21 . 112.1 no
C1 . N1 . Pt1 . 136.41(17) yes
C1 . N1 . H11 . 111.5 no
Pt1 . N1 . H11 . 111.9 no
O2 . C1 . O1 . 27.7(5) yes
O2 . C1 . N1 . 120.9(6) yes
O1 . C1 . N1 . 119.3(6) yes
O2 . C1 . C2 . 112.5(6) yes
O1 . C1 . C2 . 114.8(4) yes
N1 . C1 . C2 . 124.5(2) yes
C1 . C2 . C3 . 119.2(2) yes
C1 . C2 . C7 . 121.4(2) yes
C3 . C2 . C7 . 119.4(2) yes
C2 . C3 . C4 . 120.1(3) yes
C2 . C3 . H31 . 120.1 no
C4 . C3 . H31 . 119.8 no
C3 . C4 . C5 . 120.4(3) yes
C3 . C4 . H41 . 119.3 no
C5 . C4 . H41 . 120.3 no
C4 . C5 . C6 . 120.1(3) yes
C4 . C5 . H51 . 119.6 no
C6 . C5 . H51 . 120.4 no
C5 . C6 . C7 . 119.9(3) yes
C5 . C6 . H61 . 120.4 no
C7 . C6 . H61 . 119.6 no
C6 . C7 . C2 . 120.1(2) yes
C6 . C7 . H71 . 119.6 no
C2 . C7 . H71 . 120.3 no
N1 . Pt1 . N1 2_675 179.994 yes
N1 . Pt1 . Cl1 2_675 95.95(6) yes
N1 2_675 Pt1 . Cl1 2_675 84.05(6) yes
N1 . Pt1 . Cl1 . 84.05(6) yes
N1 2_675 Pt1 . Cl1 . 95.95(6) yes
Cl1 2_675 Pt1 . Cl1 . 179.995 yes

loop_
_geom_bond_atom_site_label_1
_geom_bond_site_symmetry_1
_geom_bond_atom_site_label_2
_geom_bond_site_symmetry_2
_geom_bond_distance
_geom_bond_publ_flag
Cl1 . Pt1 . 2.3084(6) yes
O1 . C1 . 1.325(6) yes
O1 . H12 . 0.823 no
O2 . C1 . 1.327(7) yes
O2 . H21 . 0.823 no
N1 . C1 . 1.274(3) yes
N1 . Pt1 . 2.007(2) yes
N1 . H11 . 0.859 no
C1 . C2 . 1.478(3) yes
C2 . C3 . 1.389(3) yes
C2 . C7 . 1.386(3) yes
C3 . C4 . 1.382(4) yes
C3 . H31 . 0.935 no
C4 . C5 . 1.373(5) yes
C4 . H41 . 0.938 no
C5 . C6 . 1.384(4) yes
C5 . H51 . 0.927 no
C6 . C7 . 1.387(4) yes
C6 . H61 . 0.941 no
C7 . H71 . 0.947 no
